data_7706666
loop_
_publ_author_name
'Podda, Enrico'
'Coles, Simon J.'
'Horton, Peter N.'
'Lickiss, Paul D.'
'Bull, Okpara S.'
'Orton, James B.'
'Pintus, Anna'
'Pugh, David'
'Carla Aragoni, M.'
'Davies, Robert P.'

_publ_section_title
;
 First example of solid-state luminescent borasiloxane-based chiral
 helices assembled through N-B bonds.
;
_journal_issue 11
_journal_name_full 'Dalton transactions (Cambridge, England : 2003)'
_journal_page_first 3782
_journal_page_last 3785
_journal_paper_doi 10.1039/d1dt00114k
_journal_volume 50
_journal_year 2021
_chemical_absolute_configuration ad
_chemical_formula_moiety '0.5(C108 H76 B4 F4 N4 O8 S2 Si4)'
_chemical_formula_sum 'C54 H38 B2 F2 N2 O4 S Si2'
_chemical_formula_weight 926.72
_space_group_crystal_system tetragonal
_space_group_IT_number 96
_space_group_name_Hall 'P 4nw 2abw'
_space_group_name_H-M_alt 'P 43 21 2'
_atom_sites_solution_hydrogens geom
_atom_sites_solution_primary dual
_audit_creation_date 2019-05-20
_audit_creation_method
;
Olex2 1.2
(compiled 2018.05.29 svn.r3508 for OlexSys, GUI svn.r5506)
;
_audit_update_record
;
2020-12-21 deposited with the CCDC.	2021-02-19 downloaded from the CCDC.
;
_cell_angle_alpha 90
_cell_angle_beta 90
_cell_angle_gamma 90
_cell_formula_units_Z 4
_cell_length_a 13.8634(2)
_cell_length_b 13.8634(2)
_cell_length_c 23.7340(4)
_cell_measurement_reflns_used 17298
_cell_measurement_temperature 100(2)
_cell_measurement_theta_max 30.1250
_cell_measurement_theta_min 2.0730
_cell_volume 4561.53(12)
_computing_cell_refinement 'CrysAlisPro 1.171.40.45a (Rigaku OD, 2019)'
_computing_data_collection 'CrysAlisPro 1.171.40.45a (Rigaku OD, 2019)'
_computing_data_reduction 'CrysAlisPro 1.171.40.45a (Rigaku OD, 2019)'
_computing_molecular_graphics 'Olex2 (Dolomanov et al., 2009)'
_computing_publication_material 'Olex2 (Dolomanov et al., 2009)'
_computing_structure_refinement 'ShelXL (Sheldrick, 2015)'
_computing_structure_solution 'ShelXT (Sheldrick, 2015)'
_diffrn_ambient_environment N~2~
_diffrn_ambient_temperature 100(2)
_diffrn_detector 'CCD area detector'
_diffrn_detector_area_resol_mean 28.5714
_diffrn_detector_dtime 0.000
_diffrn_detector_type 'Rigaku HG Saturn724+ (2x2 bin mode)'
_diffrn_measured_fraction_theta_full 1.000
_diffrn_measured_fraction_theta_max 1.000
_diffrn_measurement_details
;
List of Runs (angles in degrees, time in seconds):

  # Type    Start    End  Width  t~exp~   \w     \q     \k     \f   Frames
#--------------------------------------------------------------------------
  1  \w   -101.00  15.00   1.00   62.00    --  -11.20 -38.00 -60.00  116
  2  \w   -101.00  15.00   1.00   62.00    --  -11.20 -38.00 -30.00  116
  3  \w   -101.00 -30.00   1.00   62.00    --  -11.20 -38.00   0.00   71
  4  \w    -31.00  60.00   1.00   62.00    --  -11.20  19.00 -90.00   91
;
_diffrn_measurement_device 'four-circle \k goniometer'
_diffrn_measurement_device_details 'Rigaku, AFC12 \k goniometer'
_diffrn_measurement_device_type
'Rigaku FRE+ equipped with HF Varimax confocal mirrors and an AFC12 goniometer and HG Saturn 724+ detector'
_diffrn_measurement_method 'profile data from \w-scans'
_diffrn_measurement_specimen_support 'MiTeGen MicroLoop'
_diffrn_orient_matrix_type 'CrysAlisPro convention (1999,Acta A55,543-557)'
_diffrn_orient_matrix_UB_11 -0.0063257000
_diffrn_orient_matrix_UB_12 0.0150796000
_diffrn_orient_matrix_UB_13 0.0283311000
_diffrn_orient_matrix_UB_21 0.0470779000
_diffrn_orient_matrix_UB_22 0.0200022000
_diffrn_orient_matrix_UB_23 -0.0000427000
_diffrn_orient_matrix_UB_31 -0.0189887000
_diffrn_orient_matrix_UB_32 0.0445966000
_diffrn_orient_matrix_UB_33 -0.0095510000
_diffrn_radiation_collimation 0.2
_diffrn_radiation_monochromator 'Confocal mirrors, HF Varimax'
_diffrn_radiation_probe x-ray
_diffrn_radiation_type MoK\a
_diffrn_radiation_wavelength 0.71075
_diffrn_reflns_av_R_equivalents 0.0773
_diffrn_reflns_av_unetI/netI 0.0382
_diffrn_reflns_Laue_measured_fraction_full 1.000
_diffrn_reflns_Laue_measured_fraction_max 1.000
_diffrn_reflns_limit_h_max 17
_diffrn_reflns_limit_h_min -18
_diffrn_reflns_limit_k_max 13
_diffrn_reflns_limit_k_min -18
_diffrn_reflns_limit_l_max 25
_diffrn_reflns_limit_l_min -30
_diffrn_reflns_number 52919
_diffrn_reflns_point_group_measured_fraction_full 1.000
_diffrn_reflns_point_group_measured_fraction_max 1.000
_diffrn_reflns_theta_full 25.242
_diffrn_reflns_theta_max 27.484
_diffrn_reflns_theta_min 1.701
_diffrn_source 'Rotating Anode'
_diffrn_source_current 55.0
_diffrn_source_power 2.475
_diffrn_source_target Mo
_diffrn_source_type 'Rigaku FRE+'
_diffrn_source_voltage 45.0
_exptl_absorpt_coefficient_mu 0.183
_exptl_absorpt_correction_T_max 1.00000
_exptl_absorpt_correction_T_min 0.73359
_exptl_absorpt_correction_type multi-scan
_exptl_absorpt_process_details
;
CrysAlisPro 1.171.40.45a (Rigaku Oxford Diffraction, 2019)
Empirical absorption correction using spherical harmonics,
 implemented in SCALE3 ABSPACK scaling algorithm.
;
_exptl_crystal_colour colourless
_exptl_crystal_colour_primary colourless
_exptl_crystal_density_diffrn 1.349
_exptl_crystal_description prism
_exptl_crystal_F_000 1920
_exptl_crystal_preparation Luminescent
_exptl_crystal_recrystallization_method 'The material was recrystallised from a mixture of DCM and ether'
_exptl_crystal_size_max 0.06
_exptl_crystal_size_mid 0.05
_exptl_crystal_size_min 0.025
_refine_diff_density_max 0.259
_refine_diff_density_min -0.220
_refine_diff_density_rms 0.039
_refine_ls_abs_structure_details
;
 Flack x determined using 1704 quotients [(I+)-(I-)]/[(I+)+(I-)]
 (Parsons, Flack and Wagner, Acta Cryst. B69 (2013) 249-259).
;
_refine_ls_abs_structure_Flack -0.06(4)
_refine_ls_extinction_method none
_refine_ls_goodness_of_fit_ref 1.028
_refine_ls_hydrogen_treatment constr
_refine_ls_matrix_type full
_refine_ls_number_parameters 334
_refine_ls_number_reflns 5236
_refine_ls_number_restraints 582
_refine_ls_restrained_S_all 0.977
_refine_ls_R_factor_all 0.0474
_refine_ls_R_factor_gt 0.0368
_refine_ls_shift/su_max 0.000
_refine_ls_shift/su_mean 0.000
_refine_ls_structure_factor_coef Fsqd
_refine_ls_weighting_details 'w=1/[\s^2^(Fo^2^)+(0.0394P)^2^+0.9850P] where P=(Fo^2^+2Fc^2^)/3'
_refine_ls_weighting_scheme calc
_refine_ls_wR_factor_gt 0.0794
_refine_ls_wR_factor_ref 0.0837
_reflns_Friedel_coverage 0.725
_reflns_Friedel_fraction_full 1.000
_reflns_Friedel_fraction_max 1.000
_reflns_number_gt 4550
_reflns_number_total 5236
_reflns_threshold_expression 'I > 2\s(I)'
_cod_data_source_file d1dt00114k2.cif
_cod_data_source_block Compound_4_2019ncs0237_1b
_cod_depositor_comments 'Adding full bibliography for 7706663--7706667.cif.'
_cod_original_cell_volume 4561.53(15)
_cod_database_code 7706666
_shelx_shelxl_version_number 2018/3
_chemical_oxdiff_formula 'C54 H38B2F2N2O4SSi2'
_chemical_oxdiff_usercomment 93FR
_shelx_space_group_comment
;
The symmetry employed for this shelxl refinement is uniquely defined
by the following loop, which should always be used as a source of
symmetry information in preference to the above space-group names.
They are only intended as comments.
;
_shelx_estimated_absorpt_t_max 0.995
_shelx_estimated_absorpt_t_min 0.989
_reflns_odcompleteness_completeness 99.93
_reflns_odcompleteness_iscentric 1
_reflns_odcompleteness_theta 27.42
_olex2_refinement_description
;
1. Fixed Uiso
 At 1.2 times of:
  All C(H) groups
2. Restrained distances
 S21-C28 \\sim S21B-C28B
 with sigma of 0.02
 C27-C28 \\sim C27-C28B
 with sigma of 0.02
 C28-C29 \\sim C28B-C29B
 with sigma of 0.02
 S21-C27 \\sim S21B-C27
 with sigma of 0.04
 S21-C29 \\sim S21B-C29B
 with sigma of 0.04
 C27-C29 \\sim C27-C29B
 with sigma of 0.04
 C28B-C29B \\sim C28B_$1-C30B
 with sigma of 0.02
 C30B-C28B \\sim C29B-C28B_$1
 with sigma of 0.02
 C29B-S21B \\sim S21B-C30B
 with sigma of 0.02
3. Uiso/Uaniso restraints and constraints
All non-hydrogen atoms have similar U: within 2A with sigma of 0.04 and sigma
for terminal atoms of 0.08
Uanis(C28) = Uanis(C28B)
4. Rigid body (RIGU) restrains
 All non-hydrogen atoms
 with sigma for 1-2 distances of 0.004 and sigma for 1-3 distances of 0.004
5. Others
 Sof(C28B)=1-FVAR(1)
 Sof(S21B)=Sof(C29B)=Sof(H29B)=Sof(C30B)=Sof(H30B)=0.5*(1-FVAR(2))
 Sof(S21)=0.5*FVAR(2)
 Sof(C28)=Sof(C29)=Sof(H29)=FVAR(1)
6.a Aromatic/amide H refined with riding coordinates:
 C2(H2), C3(H3), C5(H5), C6(H6), C8(H8), C9(H9), C10(H10), C11(H11), C12(H12),
 C14(H14), C15(H15), C16(H16), C17(H17), C18(H18), C21(H21), C23(H23), C24(H24),
  C25(H25), C29(H29), C29B(H29B), C30B(H30B)
;
_olex2_diffrn_ambient_temperature_device 'Oxford Cryosystems'
_olex2_exptl_crystal_mounting_method 'The crystal was mounted on a MITIGEN holder in perfluoroether oil'
_olex2_submission_original_sample_id 93FR
_olex2_submission_special_instructions 'No special instructions were received'
_oxdiff_exptl_absorpt_empirical_details
;
Empirical correction (ABSPACK) includes:
- Absorption correction using spherical harmonics
- Frame scaling
;
_oxdiff_exptl_absorpt_empirical_full_max 1.923
_oxdiff_exptl_absorpt_empirical_full_min 0.413

loop_
_space_group_symop_operation_xyz
'x, y, z'
'-x, -y, z+1/2'
'-y+1/2, x+1/2, z+3/4'
'y+1/2, -x+1/2, z+1/4'
'-x+1/2, y+1/2, -z+3/4'
'x+1/2, -y+1/2, -z+1/4'
'y, x, -z'
'-y, -x, -z+1/2'

loop_
_atom_site_label
_atom_site_type_symbol
_atom_site_fract_x
_atom_site_fract_y
_atom_site_fract_z
_atom_site_U_iso_or_equiv
_atom_site_adp_type
_atom_site_occupancy
_atom_site_site_symmetry_order
_atom_site_calc_flag
_atom_site_refinement_flags_posn
_atom_site_refinement_flags_adp
_atom_site_refinement_flags_occupancy
_atom_site_disorder_assembly
_atom_site_disorder_group
Si1 Si 0.31699(4) 0.27894(5) 0.57868(2) 0.01733(15) Uani 1 1 d . U . . .
F1 F 0.00469(15) 0.72200(13) 0.59502(8) 0.0553(5) Uani 1 1 d . U . . .
O1 O 0.21002(12) 0.31088(12) 0.56051(6) 0.0212(4) Uani 1 1 d . U . . .
O2 O 0.20419(12) 0.37036(12) 0.46338(6) 0.0204(4) Uani 1 1 d . U . . .
N21 N 0.06575(14) 0.28019(14) 0.50461(7) 0.0189(4) Uani 1 1 d . U . . .
C1 C 0.10947(17) 0.45902(17) 0.53804(10) 0.0206(5) Uani 1 1 d . U . . .
C2 C 0.08781(18) 0.4750(2) 0.59484(10) 0.0262(6) Uani 1 1 d . U . . .
H2 H 0.097924 0.424076 0.620996 0.031 Uiso 1 1 calc R . . . .
C3 C 0.0520(2) 0.5626(2) 0.61455(12) 0.0328(6) Uani 1 1 d . U . . .
H3 H 0.037821 0.571857 0.653341 0.039 Uiso 1 1 calc R . . . .
C4 C 0.0378(2) 0.6349(2) 0.57613(13) 0.0374(7) Uani 1 1 d . U . . .
C5 C 0.0558(2) 0.6237(2) 0.51948(13) 0.0397(7) Uani 1 1 d . U . . .
H5 H 0.043367 0.674479 0.493567 0.048 Uiso 1 1 calc R . . . .
C6 C 0.0927(2) 0.53560(18) 0.50139(11) 0.0304(6) Uani 1 1 d . U . . .
H6 H 0.107032 0.527432 0.462534 0.037 Uiso 1 1 calc R . . . .
C7 C 0.39372(17) 0.38894(17) 0.58479(9) 0.0193(5) Uani 1 1 d . U . . .
C8 C 0.49295(18) 0.38625(19) 0.57531(10) 0.0261(5) Uani 1 1 d . U . . .
H8 H 0.522212 0.327423 0.563938 0.031 Uiso 1 1 calc R . . . .
C9 C 0.5501(2) 0.4682(2) 0.58217(12) 0.0314(6) Uani 1 1 d . U . . .
H9 H 0.617652 0.464627 0.575930 0.038 Uiso 1 1 calc R . . . .
C10 C 0.5084(2) 0.5546(2) 0.59806(11) 0.0312(6) Uani 1 1 d . U . . .
H10 H 0.547337 0.610244 0.603171 0.037 Uiso 1 1 calc R . . . .
C11 C 0.4104(2) 0.5598(2) 0.60647(12) 0.0326(6) Uani 1 1 d . U . . .
H11 H 0.381419 0.619469 0.616469 0.039 Uiso 1 1 calc R . . . .
C12 C 0.35347(19) 0.47763(19) 0.60033(10) 0.0266(6) Uani 1 1 d . U . . .
H12 H 0.285984 0.481884 0.606833 0.032 Uiso 1 1 calc R . . . .
C13 C 0.30061(16) 0.21551(17) 0.64791(9) 0.0186(5) Uani 1 1 d . U . . .
C14 C 0.35871(18) 0.13800(18) 0.66359(10) 0.0231(5) Uani 1 1 d . U . . .
H14 H 0.410331 0.119424 0.639607 0.028 Uiso 1 1 calc R . . . .
C15 C 0.3434(2) 0.08684(19) 0.71339(10) 0.0265(6) Uani 1 1 d . U . . .
H15 H 0.383266 0.033319 0.722507 0.032 Uiso 1 1 calc R . . . .
C16 C 0.26993(19) 0.11437(19) 0.74952(10) 0.0274(6) Uani 1 1 d . U . . .
H16 H 0.258770 0.079504 0.783360 0.033 Uiso 1 1 calc R . . . .
C17 C 0.21271(18) 0.19314(19) 0.73602(9) 0.0257(5) Uani 1 1 d . U . . .
H17 H 0.163518 0.213654 0.761174 0.031 Uiso 1 1 calc R . . . .
C18 C 0.22754(18) 0.24208(18) 0.68551(9) 0.0226(5) Uani 1 1 d . U . . .
H18 H 0.186919 0.294975 0.676326 0.027 Uiso 1 1 calc R . . . .
C21 C 0.00942(17) 0.29395(18) 0.45944(9) 0.0215(5) Uani 1 1 d . U . . .
H21 H 0.021047 0.348313 0.436037 0.026 Uiso 1 1 calc R . . . .
C22 C -0.06502(18) 0.23188(19) 0.44564(10) 0.0230(5) Uani 1 1 d . U . . .
C23 C -0.08232(19) 0.15268(19) 0.48082(11) 0.0268(6) Uani 1 1 d . U . . .
H23 H -0.132651 0.108402 0.472517 0.032 Uiso 1 1 calc R . . . .
C24 C -0.02494(19) 0.14007(19) 0.52778(10) 0.0255(5) Uani 1 1 d . U . . .
H24 H -0.035991 0.087386 0.552551 0.031 Uiso 1 1 calc R . . . .
C25 C 0.04841(18) 0.20445(18) 0.53843(9) 0.0220(5) Uani 1 1 d . U . . .
H25 H 0.087951 0.195050 0.570655 0.026 Uiso 1 1 calc R . . . .
C26 C -0.12090(18) 0.24709(19) 0.39550(10) 0.0267(6) Uani 1 1 d . U . . .
C27 C -0.16500(19) 0.2551(2) 0.35257(11) 0.0294(6) Uani 1 1 d D U . . .
B1 B 0.1575(2) 0.3584(2) 0.51710(11) 0.0196(6) Uani 1 1 d . U . . .
S21 S -0.17343(16) 0.17343(16) 0.250000 0.0426(18) Uani 0.669(15) 2 d DS TU P A 1
C28 C -0.2085(7) 0.2539(10) 0.2985(3) 0.0347(7) Uani 0.669(15) 1 d D U . A 1
C29 C -0.2841(5) 0.3105(5) 0.27754(19) 0.055(3) Uani 0.669(15) 1 d D U . A 1
H29 H -0.314097 0.360915 0.298166 0.066 Uiso 0.669(15) 1 calc R . . A 1
S21B S -0.1528(8) 0.2168(12) 0.2428(6) 0.049(3) Uani 0.166(7) 1 d D U . A 2
C28B C -0.2132(14) 0.2534(19) 0.3000(7) 0.0347(7) Uani 0.331(15) 1 d D U . A 2
C29B C -0.3104(12) 0.228(2) 0.2936(9) 0.063(7) Uani 0.166(7) 1 d D U . A 2
H29B H -0.355450 0.224760 0.323676 0.075 Uiso 0.166(7) 1 calc R . . A 2
C30B C -0.3337(13) 0.209(3) 0.2352(11) 0.081(10) Uani 0.166(7) 1 d D U . A 2
H30B H -0.396971 0.194172 0.222263 0.097 Uiso 0.166(7) 1 calc R . . A 2

loop_
_atom_site_aniso_label
_atom_site_aniso_U_11
_atom_site_aniso_U_22
_atom_site_aniso_U_33
_atom_site_aniso_U_23
_atom_site_aniso_U_13
_atom_site_aniso_U_12
Si1 0.0176(3) 0.0189(3) 0.0155(3) -0.0013(2) 0.0002(2) -0.0012(3)
F1 0.0727(14) 0.0266(9) 0.0665(12) -0.0156(9) 0.0213(10) 0.0044(9)
O1 0.0195(8) 0.0258(9) 0.0183(7) 0.0006(7) -0.0004(6) -0.0003(7)
O2 0.0202(9) 0.0224(9) 0.0185(7) -0.0004(6) 0.0026(7) -0.0005(7)
N21 0.0192(10) 0.0203(10) 0.0172(9) -0.0024(8) 0.0037(7) 0.0015(8)
C1 0.0161(12) 0.0220(12) 0.0236(11) -0.0018(9) 0.0013(9) -0.0027(9)
C2 0.0239(13) 0.0308(14) 0.0240(12) -0.0012(11) 0.0014(10) 0.0006(11)
C3 0.0314(15) 0.0367(16) 0.0302(14) -0.0106(12) 0.0070(12) -0.0017(12)
C4 0.0426(17) 0.0201(14) 0.0494(16) -0.0110(13) 0.0120(14) -0.0032(12)
C5 0.054(2) 0.0217(14) 0.0429(15) 0.0036(12) 0.0144(15) -0.0008(13)
C6 0.0401(16) 0.0236(14) 0.0275(13) 0.0003(11) 0.0083(12) -0.0021(11)
C7 0.0216(12) 0.0206(12) 0.0158(10) 0.0000(9) -0.0010(9) -0.0021(9)
C8 0.0253(13) 0.0244(13) 0.0286(13) -0.0049(11) 0.0044(11) -0.0020(10)
C9 0.0243(14) 0.0326(15) 0.0372(14) -0.0048(12) 0.0070(12) -0.0072(11)
C10 0.0351(15) 0.0254(14) 0.0331(14) 0.0011(11) -0.0027(12) -0.0110(12)
C11 0.0347(15) 0.0206(13) 0.0424(16) -0.0027(12) -0.0067(13) 0.0036(12)
C12 0.0223(13) 0.0263(13) 0.0312(13) -0.0031(11) -0.0048(11) 0.0012(11)
C13 0.0169(12) 0.0215(12) 0.0175(10) -0.0019(9) -0.0027(8) -0.0056(9)
C14 0.0209(12) 0.0267(13) 0.0217(11) -0.0033(10) -0.0021(10) 0.0007(10)
C15 0.0286(14) 0.0256(13) 0.0252(12) 0.0017(10) -0.0077(10) 0.0010(11)
C16 0.0287(14) 0.0331(15) 0.0203(11) 0.0043(10) -0.0053(10) -0.0087(11)
C17 0.0217(13) 0.0355(15) 0.0198(11) -0.0003(10) 0.0018(9) -0.0041(11)
C18 0.0218(12) 0.0243(13) 0.0218(11) 0.0008(9) -0.0009(9) -0.0011(10)
C21 0.0214(12) 0.0231(13) 0.0199(11) -0.0022(10) 0.0008(9) 0.0025(10)
C22 0.0208(12) 0.0261(13) 0.0222(11) -0.0067(10) 0.0012(9) 0.0029(10)
C23 0.0231(13) 0.0298(14) 0.0276(12) -0.0089(11) 0.0050(10) -0.0044(11)
C24 0.0283(14) 0.0238(13) 0.0246(12) -0.0010(10) 0.0072(11) -0.0028(10)
C25 0.0219(12) 0.0245(13) 0.0197(11) -0.0018(10) 0.0035(9) 0.0019(10)
C26 0.0244(13) 0.0294(14) 0.0264(12) -0.0087(10) -0.0006(10) -0.0003(11)
C27 0.0278(14) 0.0318(15) 0.0284(12) -0.0076(11) -0.0022(10) -0.0011(11)
B1 0.0190(14) 0.0227(14) 0.0171(12) -0.0018(10) -0.0005(10) -0.0028(11)
S21 0.049(2) 0.049(2) 0.0306(17) -0.0233(19) -0.0233(19) 0.029(3)
C28 0.0388(18) 0.0384(16) 0.0269(13) -0.0122(12) -0.0071(12) 0.0064(14)
C29 0.068(5) 0.067(5) 0.030(2) -0.023(3) -0.018(3) 0.042(4)
S21B 0.028(3) 0.080(8) 0.039(4) -0.025(6) 0.001(2) -0.002(5)
C28B 0.0388(18) 0.0384(16) 0.0269(13) -0.0122(12) -0.0071(12) 0.0064(14)
C29B 0.037(8) 0.098(18) 0.053(10) -0.047(12) -0.001(7) 0.006(9)
C30B 0.040(12) 0.13(2) 0.071(13) -0.062(16) -0.030(10) 0.031(15)

loop_
_atom_type_symbol
_atom_type_description
_atom_type_scat_dispersion_real
_atom_type_scat_dispersion_imag
_atom_type_scat_source
C C 0.0033 0.0016 'International Tables Vol C Tables 4.2.6.8 and 6.1.1.4'
H H 0.0000 0.0000 'International Tables Vol C Tables 4.2.6.8 and 6.1.1.4'
B B 0.0013 0.0007 'International Tables Vol C Tables 4.2.6.8 and 6.1.1.4'
F F 0.0171 0.0103 'International Tables Vol C Tables 4.2.6.8 and 6.1.1.4'
N N 0.0061 0.0033 'International Tables Vol C Tables 4.2.6.8 and 6.1.1.4'
O O 0.0106 0.0060 'International Tables Vol C Tables 4.2.6.8 and 6.1.1.4'
S S 0.1246 0.1234 'International Tables Vol C Tables 4.2.6.8 and 6.1.1.4'
Si Si 0.0817 0.0704 'International Tables Vol C Tables 4.2.6.8 and 6.1.1.4'

loop_
_geom_angle_atom_site_label_1
_geom_angle_atom_site_label_2
_geom_angle_atom_site_label_3
_geom_angle
_geom_angle_site_symmetry_1
_geom_angle_site_symmetry_3
_geom_angle_publ_flag
O1 Si1 O2 115.65(9) . 7_556 ?
O1 Si1 C7 108.78(10) . . ?
O1 Si1 C13 104.62(9) . . ?
O2 Si1 C7 108.11(10) 7_556 . ?
O2 Si1 C13 107.18(10) 7_556 . ?
C7 Si1 C13 112.58(10) . . ?
B1 O1 Si1 142.59(15) . . ?
B1 O2 Si1 141.45(16) . 7_556 ?
C21 N21 C25 119.0(2) . . ?
C21 N21 B1 119.03(19) . . ?
C25 N21 B1 121.95(19) . . ?
C2 C1 B1 121.3(2) . . ?
C6 C1 C2 116.5(2) . . ?
C6 C1 B1 122.2(2) . . ?
C1 C2 H2 118.7 . . ?
C3 C2 C1 122.5(2) . . ?
C3 C2 H2 118.7 . . ?
C2 C3 H3 121.1 . . ?
C4 C3 C2 117.8(2) . . ?
C4 C3 H3 121.1 . . ?
F1 C4 C3 118.4(3) . . ?
F1 C4 C5 118.7(3) . . ?
C3 C4 C5 122.9(3) . . ?
C4 C5 H5 121.1 . . ?
C4 C5 C6 117.8(3) . . ?
C6 C5 H5 121.1 . . ?
C1 C6 C5 122.5(3) . . ?
C1 C6 H6 118.7 . . ?
C5 C6 H6 118.7 . . ?
C8 C7 Si1 121.89(19) . . ?
C8 C7 C12 117.3(2) . . ?
C12 C7 Si1 120.76(19) . . ?
C7 C8 H8 119.3 . . ?
C9 C8 C7 121.3(2) . . ?
C9 C8 H8 119.3 . . ?
C8 C9 H9 120.0 . . ?
C10 C9 C8 120.0(3) . . ?
C10 C9 H9 120.0 . . ?
C9 C10 H10 120.1 . . ?
C11 C10 C9 119.9(3) . . ?
C11 C10 H10 120.1 . . ?
C10 C11 H11 119.9 . . ?
C10 C11 C12 120.1(3) . . ?
C12 C11 H11 119.9 . . ?
C7 C12 H12 119.3 . . ?
C11 C12 C7 121.3(2) . . ?
C11 C12 H12 119.3 . . ?
C14 C13 Si1 121.67(17) . . ?
C14 C13 C18 116.8(2) . . ?
C18 C13 Si1 121.49(18) . . ?
C13 C14 H14 119.0 . . ?
C13 C14 C15 122.0(2) . . ?
C15 C14 H14 119.0 . . ?
C14 C15 H15 120.1 . . ?
C16 C15 C14 119.8(2) . . ?
C16 C15 H15 120.1 . . ?
C15 C16 H16 120.2 . . ?
C15 C16 C17 119.6(2) . . ?
C17 C16 H16 120.2 . . ?
C16 C17 H17 120.1 . . ?
C16 C17 C18 119.9(2) . . ?
C18 C17 H17 120.1 . . ?
C13 C18 H18 119.1 . . ?
C17 C18 C13 121.8(2) . . ?
C17 C18 H18 119.1 . . ?
N21 C21 H21 118.8 . . ?
N21 C21 C22 122.4(2) . . ?
C22 C21 H21 118.8 . . ?
C21 C22 C23 118.3(2) . . ?
C21 C22 C26 120.5(2) . . ?
C23 C22 C26 121.1(2) . . ?
C22 C23 H23 120.6 . . ?
C24 C23 C22 118.8(2) . . ?
C24 C23 H23 120.6 . . ?
C23 C24 H24 120.3 . . ?
C25 C24 C23 119.5(2) . . ?
C25 C24 H24 120.3 . . ?
N21 C25 C24 122.0(2) . . ?
N21 C25 H25 119.0 . . ?
C24 C25 H25 119.0 . . ?
C27 C26 C22 176.3(3) . . ?
C26 C27 C28 171.7(5) . . ?
C26 C27 C28B 173.1(11) . . ?
O1 B1 O2 117.6(2) . . ?
O1 B1 N21 102.36(19) . . ?
O1 B1 C1 112.70(19) . . ?
O2 B1 N21 104.83(17) . . ?
O2 B1 C1 110.9(2) . . ?
C1 B1 N21 107.18(19) . . ?
C27 C28 S21 120.4(7) . . ?
C29 C28 C27 129.4(8) . . ?
C29 C28 S21 110.2(5) . . ?
C28 C29 C29 112.3(4) . 8 ?
C28 C29 H29 123.8 . . ?
C29 C29 H29 123.8 8 . ?
C28B S21B C28B 94.7(12) . 8 ?
C27 C28B S21B 123.1(15) . 8 ?
C27 C28B S21B 119.0(14) . . ?
S21B C28B S21B 44.9(11) . 8 ?
C29B C28B C27 123.7(18) . . ?
C29B C28B S21B 73.0(15) . 8 ?
C29B C28B S21B 108.5(12) . . ?
C30B C28B C27 119.6(19) 8 . ?
C30B C28B S21B 107.1(14) 8 8 ?
C30B C28B S21B 74.6(17) 8 . ?
C30B C28B C29B 100(3) 8 . ?
S21B C29B H29B 140.4 8 . ?
C28B C29B S21B 61.5(12) . 8 ?
C28B C29B H29B 124.3 . . ?
C28B C29B C30B 111.4(13) . . ?
C30B C29B S21B 67.0(12) . 8 ?
C30B C29B H29B 124.3 . . ?
S21B C30B H30B 143.4 8 . ?
C28B C30B S21B 59.5(12) 8 8 ?
C28B C30B C29B 112.7(13) 8 . ?
C28B C30B H30B 123.6 8 . ?
C29B C30B S21B 67.5(13) . 8 ?
C29B C30B H30B 123.6 . . ?

loop_
_geom_bond_atom_site_label_1
_geom_bond_atom_site_label_2
_geom_bond_distance
_geom_bond_site_symmetry_2
_geom_bond_publ_flag
Si1 O1 1.6067(17) . ?
Si1 O2 1.6179(16) 7_556 ?
Si1 C7 1.865(2) . ?
Si1 C13 1.877(2) . ?
F1 C4 1.368(3) . ?
O1 B1 1.424(3) . ?
O2 B1 1.440(3) . ?
N21 C21 1.340(3) . ?
N21 C25 1.343(3) . ?
N21 B1 1.697(3) . ?
C1 C2 1.399(3) . ?
C1 C6 1.392(4) . ?
C1 B1 1.623(4) . ?
C2 H2 0.9500 . ?
C2 C3 1.393(4) . ?
C3 H3 0.9500 . ?
C3 C4 1.369(4) . ?
C4 C5 1.376(4) . ?
C5 H5 0.9500 . ?
C5 C6 1.393(4) . ?
C6 H6 0.9500 . ?
C7 C8 1.395(3) . ?
C7 C12 1.400(3) . ?
C8 H8 0.9500 . ?
C8 C9 1.394(4) . ?
C9 H9 0.9500 . ?
C9 C10 1.382(4) . ?
C10 H10 0.9500 . ?
C10 C11 1.375(4) . ?
C11 H11 0.9500 . ?
C11 C12 1.393(4) . ?
C12 H12 0.9500 . ?
C13 C14 1.394(3) . ?
C13 C18 1.399(3) . ?
C14 H14 0.9500 . ?
C14 C15 1.395(4) . ?
C15 H15 0.9500 . ?
C15 C16 1.385(4) . ?
C16 H16 0.9500 . ?
C16 C17 1.387(4) . ?
C17 H17 0.9500 . ?
C17 C18 1.393(3) . ?
C18 H18 0.9500 . ?
C21 H21 0.9500 . ?
C21 C22 1.383(4) . ?
C22 C23 1.400(4) . ?
C22 C26 1.436(3) . ?
C23 H23 0.9500 . ?
C23 C24 1.380(4) . ?
C24 H24 0.9500 . ?
C24 C25 1.376(3) . ?
C25 H25 0.9500 . ?
C26 C27 1.194(3) . ?
C27 C28 1.417(8) . ?
C27 C28B 1.415(16) . ?
S21 C28 1.676(10) . ?
C28 C29 1.400(10) . ?
C29 C29 1.406(9) 8 ?
C29 H29 0.9500 . ?
S21B C28B 1.73(3) 8 ?
S21B C28B 1.673(18) . ?
C28B C29B 1.401(19) . ?
C28B C30B 1.39(2) 8 ?
C29B H29B 0.9500 . ?
C29B C30B 1.45(3) . ?
C30B H30B 0.9500 . ?

loop_
_geom_torsion_atom_site_label_1
_geom_torsion_atom_site_label_2
_geom_torsion_atom_site_label_3
_geom_torsion_atom_site_label_4
_geom_torsion
_geom_torsion_site_symmetry_1
_geom_torsion_site_symmetry_2
_geom_torsion_site_symmetry_3
_geom_torsion_site_symmetry_4
_geom_torsion_publ_flag
Si1 O1 B1 O2 17.1(4) . . . . ?
Si1 O1 B1 N21 131.4(2) . . . . ?
Si1 O1 B1 C1 -113.8(3) . . . . ?
Si1 O2 B1 O1 34.4(4) 7_556 . . . ?
Si1 O2 B1 N21 -78.5(3) 7_556 . . . ?
Si1 O2 B1 C1 166.16(19) 7_556 . . . ?
Si1 C7 C8 C9 -177.4(2) . . . . ?
Si1 C7 C12 C11 178.3(2) . . . . ?
Si1 C13 C14 C15 -176.14(19) . . . . ?
Si1 C13 C18 C17 177.64(18) . . . . ?
F1 C4 C5 C6 177.8(3) . . . . ?
O1 Si1 C7 C8 -151.21(19) . . . . ?
O1 Si1 C7 C12 30.1(2) . . . . ?
O1 Si1 C13 C14 146.30(19) . . . . ?
O1 Si1 C13 C18 -31.8(2) . . . . ?
O2 Si1 O1 B1 -61.7(3) 7_556 . . . ?
O2 Si1 C7 C8 -24.9(2) 7_556 . . . ?
O2 Si1 C7 C12 156.41(18) 7_556 . . . ?
O2 Si1 C13 C14 23.0(2) 7_556 . . . ?
O2 Si1 C13 C18 -155.08(18) 7_556 . . . ?
N21 C21 C22 C23 0.8(3) . . . . ?
N21 C21 C22 C26 -177.3(2) . . . . ?
C1 C2 C3 C4 0.1(4) . . . . ?
C2 C1 C6 C5 -0.4(4) . . . . ?
C2 C1 B1 O1 -25.0(3) . . . . ?
C2 C1 B1 O2 -159.3(2) . . . . ?
C2 C1 B1 N21 86.9(3) . . . . ?
C2 C3 C4 F1 -178.6(2) . . . . ?
C2 C3 C4 C5 1.2(4) . . . . ?
C3 C4 C5 C6 -2.0(5) . . . . ?
C4 C5 C6 C1 1.6(4) . . . . ?
C6 C1 C2 C3 -0.5(4) . . . . ?
C6 C1 B1 O1 151.3(2) . . . . ?
C6 C1 B1 O2 17.1(3) . . . . ?
C6 C1 B1 N21 -96.8(3) . . . . ?
C7 Si1 O1 B1 60.2(3) . . . . ?
C7 Si1 C13 C14 -95.7(2) . . . . ?
C7 Si1 C13 C18 86.2(2) . . . . ?
C7 C8 C9 C10 -0.7(4) . . . . ?
C8 C7 C12 C11 -0.4(4) . . . . ?
C8 C9 C10 C11 -0.7(4) . . . . ?
C9 C10 C11 C12 1.6(4) . . . . ?
C10 C11 C12 C7 -1.0(4) . . . . ?
C12 C7 C8 C9 1.3(4) . . . . ?
C13 Si1 O1 B1 -179.3(3) . . . . ?
C13 Si1 C7 C8 93.3(2) . . . . ?
C13 Si1 C7 C12 -85.4(2) . . . . ?
C13 C14 C15 C16 -1.5(4) . . . . ?
C14 C13 C18 C17 -0.5(3) . . . . ?
C14 C15 C16 C17 -0.5(4) . . . . ?
C15 C16 C17 C18 2.0(4) . . . . ?
C16 C17 C18 C13 -1.5(4) . . . . ?
C18 C13 C14 C15 2.0(4) . . . . ?
C21 N21 C25 C24 0.6(3) . . . . ?
C21 N21 B1 O1 -169.34(18) . . . . ?
C21 N21 B1 O2 -46.0(3) . . . . ?
C21 N21 B1 C1 71.9(2) . . . . ?
C21 C22 C23 C24 0.3(4) . . . . ?
C22 C23 C24 C25 -0.9(4) . . . . ?
C23 C24 C25 N21 0.5(4) . . . . ?
C25 N21 C21 C22 -1.3(3) . . . . ?
C25 N21 B1 O1 10.1(3) . . . . ?
C25 N21 B1 O2 133.5(2) . . . . ?
C25 N21 B1 C1 -108.6(2) . . . . ?
C26 C22 C23 C24 178.4(2) . . . . ?
C27 C28 C29 C29 -176.8(10) . . . 8 ?
C27 C28B C29B S21B -119(2) . . . 8 ?
C27 C28B C29B C30B -165(3) . . . . ?
B1 N21 C21 C22 178.2(2) . . . . ?
B1 N21 C25 C24 -178.9(2) . . . . ?
B1 C1 C2 C3 176.1(2) . . . . ?
B1 C1 C6 C5 -176.9(3) . . . . ?
S21 C28 C29 C29 0.7(13) . . . 8 ?
S21B C28B C29B S21B 28.0(14) . . . 8 ?
S21B C28B C29B C30B -18(3) . . . . ?
S21B C28B C29B C30B -46(2) 8 . . . ?
S21B C29B C30B C28B -40(2) 8 . . 8 ?
C28B S21B C28B C27 171(2) 8 . . . ?
C28B S21B C28B S21B 61.6(10) 8 . . 8 ?
C28B S21B C28B C29B 22(2) 8 . . . ?
C28B S21B C28B C30B -73.6(17) 8 . . 8 ?
C28B C29B C30B S21B 44(2) . . . 8 ?
C28B C29B C30B C28B 4(4) . . . 8 ?
C30B C28B C29B S21B 104.9(17) 8 . . 8 ?
C30B C28B C29B C30B 59(3) 8 . . . ?
